data_7154361
loop_
_publ_author_name
'Brant, Michael G.'
'Friedmann, Jordan N.'
'Bohlken, Connor G.'
'Oliver, Allen G.'
'Wulff, Jeremy E.'

_publ_section_title
;
 Diastereoselective tandem reactions of substituted 3-sulfolenes with
 bis-vinyl ketones leading to highly functionalized bicyclic and tricyclic
 frameworks.
;
_journal_issue 15
_journal_name_full 'Organic &amp; biomolecular chemistry'
_journal_page_first 4581
_journal_page_last 4588
_journal_paper_doi 10.1039/c5ob00387c
_journal_volume 13
_journal_year 2015
_chemical_formula_moiety 'C29 H28 O5 S'
_chemical_formula_sum 'C29 H28 O5 S'
_chemical_formula_weight 488.57
_chemical_name_systematic
;
 ?
;
_space_group_crystal_system monoclinic
_space_group_IT_number 14
_space_group_name_Hall '-P 2ybc'
_space_group_name_H-M_alt 'P 1 21/c 1'
_symmetry_space_group_name_Hall '-P 2ybc'
_symmetry_space_group_name_H-M 'P 1 21/c 1'
_atom_sites_solution_hydrogens mixed
_atom_sites_solution_primary vecmap
_atom_sites_solution_secondary difmap
_audit_creation_method SHELXL-2014
_audit_update_record
;
2014-09-18 deposited with the CCDC.
2015-03-05 downloaded from the CCDC.
;
_cell_angle_alpha 90
_cell_angle_beta 106.5590(11)
_cell_angle_gamma 90
_cell_formula_units_Z 4
_cell_length_a 7.3355(3)
_cell_length_b 27.2184(11)
_cell_length_c 12.3978(5)
_cell_measurement_reflns_used 9880
_cell_measurement_temperature 120(2)
_cell_measurement_theta_max 28.32
_cell_measurement_theta_min 2.27
_cell_volume 2372.69(17)
_computing_cell_refinement 'Bruker SAINT v8.32B'
_computing_data_collection 'Bruker APEX-II v2013-10.0'
_computing_data_reduction 'Bruker SAINT v8.32B'
_computing_molecular_graphics 'Bruker XP'
_computing_publication_material 'CIFTAB (Sheldrick, 2008)'
_computing_structure_refinement 'SHELXL-2014 (Sheldrick, 2014)'
_computing_structure_solution 'SHELXT-2014/2 (Sheldrick, 2014)'
_diffrn_ambient_temperature 120(2)
_diffrn_detector_area_resol_mean 8.33
_diffrn_measured_fraction_theta_full 1.000
_diffrn_measured_fraction_theta_max 0.998
_diffrn_measurement_device_type 'Bruker APEX-II'
_diffrn_measurement_method 'combination of \w and \f-scans '
_diffrn_radiation_type MoK\a
_diffrn_radiation_wavelength 0.71073
_diffrn_reflns_av_R_equivalents 0.0249
_diffrn_reflns_av_unetI/netI 0.0175
_diffrn_reflns_Laue_measured_fraction_full 1.000
_diffrn_reflns_Laue_measured_fraction_max 0.998
_diffrn_reflns_limit_h_max 9
_diffrn_reflns_limit_h_min -9
_diffrn_reflns_limit_k_max 36
_diffrn_reflns_limit_k_min -31
_diffrn_reflns_limit_l_max 16
_diffrn_reflns_limit_l_min -16
_diffrn_reflns_number 37053
_diffrn_reflns_point_group_measured_fraction_full 1.000
_diffrn_reflns_point_group_measured_fraction_max 0.998
_diffrn_reflns_theta_full 25.242
_diffrn_reflns_theta_max 28.375
_diffrn_reflns_theta_min 1.496
_diffrn_source 'fine-focus sealed tube'
_exptl_absorpt_coefficient_mu 0.176
_exptl_absorpt_correction_T_max 0.9982
_exptl_absorpt_correction_T_min 0.9672
_exptl_absorpt_correction_type numerical
_exptl_absorpt_process_details 'SADABS (Sheldrick, 2014)'
_exptl_crystal_colour colorless
_exptl_crystal_density_diffrn 1.368
_exptl_crystal_description block
_exptl_crystal_F_000 1032
_exptl_crystal_size_max 0.147
_exptl_crystal_size_mid 0.122
_exptl_crystal_size_min 0.120
_refine_diff_density_max 0.390
_refine_diff_density_min -0.452
_refine_diff_density_rms 0.048
_refine_ls_extinction_method none
_refine_ls_goodness_of_fit_ref 1.016
_refine_ls_hydrogen_treatment mixed
_refine_ls_matrix_type full
_refine_ls_number_parameters 322
_refine_ls_number_reflns 5935
_refine_ls_number_restraints 0
_refine_ls_restrained_S_all 1.016
_refine_ls_R_factor_all 0.0421
_refine_ls_R_factor_gt 0.0352
_refine_ls_shift/su_max 0.001
_refine_ls_shift/su_mean 0.000
_refine_ls_structure_factor_coef Fsqd
_refine_ls_weighting_details 'w=1/[\s^2^(Fo^2^)+(0.0449P)^2^+1.2975P] where P=(Fo^2^+2Fc^2^)/3'
_refine_ls_weighting_scheme calc
_refine_ls_wR_factor_gt 0.0887
_refine_ls_wR_factor_ref 0.0932
_reflns_Friedel_coverage 0.000
_reflns_number_gt 5156
_reflns_number_total 5935
_reflns_threshold_expression 'I > 2\s(I)'
_cod_data_source_file c5ob00387c2.cif
_cod_data_source_block uvic1405a
_cod_depositor_comments 'Adding full bibliography for 7154360--7154364.cif.'
_cod_database_code 7154361
_shelx_space_group_comment
;
The symmetry employed for this shelxl refinement is uniquely defined
by the following loop, which should always be used as a source of
symmetry information in preference to the above space-group names.
They are only intended as comments.
;
_shelx_estimated_absorpt_t_min 0.975
_shelx_estimated_absorpt_t_max 0.979
_diffrn_source_monochromator 'Bruker TRIUMPH curved-graphite'
_shelxl_version_number 2014-3

loop_
_space_group_symop_operation_xyz
'x, y, z'
'-x, y+1/2, -z+1/2'
'-x, -y, -z'
'x, -y-1/2, z-1/2'

loop_
_atom_site_label
_atom_site_type_symbol
_atom_site_fract_x
_atom_site_fract_y
_atom_site_fract_z
_atom_site_U_iso_or_equiv
_atom_site_adp_type
_atom_site_occupancy
_atom_site_site_symmetry_order
_atom_site_calc_flag
_atom_site_refinement_flags_posn
_atom_site_refinement_flags_adp
S1 S 0.28772(4) 0.74342(2) 0.22921(3) 0.01869(8) Uani 1 1 d . .
O1 O 0.17802(14) 0.78753(4) 0.19424(9) 0.0287(2) Uani 1 1 d . .
O2 O 0.41114(14) 0.72913(4) 0.16266(8) 0.0260(2) Uani 1 1 d . .
O3 O 0.55176(13) 0.64345(3) 0.38205(7) 0.01542(17) Uani 1 1 d . .
H3O H 0.659(3) 0.6310(7) 0.3994(16) 0.036(5) Uiso 1 1 d . .
O4 O 0.56064(13) 0.44786(3) 0.90337(7) 0.01921(19) Uani 1 1 d . .
O5 O 0.94931(14) 0.93570(3) 0.46201(9) 0.0264(2) Uani 1 1 d . .
C1 C 0.14222(18) 0.69490(5) 0.24176(11) 0.0191(2) Uani 1 1 d . .
H1 H 0.0414 0.6829 0.1811 0.023 Uiso 1 1 calc R U
C2 C 0.18618(16) 0.67614(4) 0.34508(10) 0.0145(2) Uani 1 1 d . .
C3 C 0.34741(16) 0.70123(4) 0.43098(10) 0.0131(2) Uani 1 1 d . .
H3 H 0.3016 0.7122 0.4957 0.016 Uiso 1 1 calc R U
C4 C 0.53196(16) 0.67050(4) 0.47653(10) 0.0133(2) Uani 1 1 d . .
C5 C 0.68295(17) 0.71096(4) 0.50741(10) 0.0152(2) Uani 1 1 d . .
H5A H 0.8122 0.6972 0.5199 0.018 Uiso 1 1 calc R U
H5B H 0.6769 0.7287 0.5760 0.018 Uiso 1 1 calc R U
C6 C 0.63046(17) 0.74486(4) 0.40434(10) 0.0147(2) Uani 1 1 d . .
H6 H 0.6648 0.7280 0.3412 0.018 Uiso 1 1 calc R U
C7 C 0.41150(17) 0.74658(4) 0.37640(10) 0.0145(2) Uani 1 1 d . .
H7 H 0.3728 0.7771 0.4090 0.017 Uiso 1 1 calc R U
C8 C 0.08705(16) 0.63369(4) 0.37605(10) 0.0151(2) Uani 1 1 d . .
C9 C -0.00288(18) 0.59955(5) 0.29437(11) 0.0205(3) Uani 1 1 d . .
H9 H 0.0007 0.6039 0.2190 0.025 Uiso 1 1 calc R U
C10 C -0.09703(19) 0.55951(5) 0.32114(13) 0.0245(3) Uani 1 1 d . .
H10 H -0.1587 0.5368 0.2643 0.029 Uiso 1 1 calc R U
C11 C -0.10141(19) 0.55252(5) 0.43046(13) 0.0249(3) Uani 1 1 d . .
H11 H -0.1653 0.5249 0.4492 0.030 Uiso 1 1 calc R U
C12 C -0.01253(19) 0.58590(5) 0.51283(12) 0.0231(3) Uani 1 1 d . .
H12 H -0.0157 0.5810 0.5882 0.028 Uiso 1 1 calc R U
C13 C 0.08112(17) 0.62639(5) 0.48637(11) 0.0178(2) Uani 1 1 d . .
H13 H 0.1413 0.6492 0.5434 0.021 Uiso 1 1 calc R U
C14 C 0.53221(17) 0.63787(4) 0.57414(10) 0.0148(2) Uani 1 1 d . .
H14 H 0.5190 0.6526 0.6410 0.018 Uiso 1 1 calc R U
C15 C 0.54992(17) 0.58947(4) 0.57157(10) 0.0150(2) Uani 1 1 d . .
H15 H 0.5620 0.5762 0.5030 0.018 Uiso 1 1 calc R U
C16 C 0.55339(16) 0.55372(4) 0.66015(10) 0.0137(2) Uani 1 1 d . .
C17 C 0.60823(17) 0.50576(4) 0.64612(10) 0.0151(2) Uani 1 1 d . .
H17 H 0.6441 0.4978 0.5804 0.018 Uiso 1 1 calc R U
C18 C 0.61241(17) 0.46920(4) 0.72457(10) 0.0152(2) Uani 1 1 d . .
H18 H 0.6486 0.4366 0.7122 0.018 Uiso 1 1 calc R U
C19 C 0.56302(17) 0.48087(4) 0.82101(10) 0.0145(2) Uani 1 1 d . .
C20 C 0.50935(17) 0.52864(5) 0.83802(10) 0.0170(2) Uani 1 1 d . .
H20 H 0.4770 0.5366 0.9049 0.020 Uiso 1 1 calc R U
C21 C 0.50299(17) 0.56436(4) 0.75841(10) 0.0164(2) Uani 1 1 d . .
H21 H 0.4639 0.5967 0.7703 0.020 Uiso 1 1 calc R U
C22 C 0.6250(2) 0.39938(5) 0.89063(11) 0.0207(3) Uani 1 1 d . .
H22A H 0.6293 0.3801 0.9580 0.031 Uiso 1 1 calc R U
H22B H 0.7526 0.4009 0.8804 0.031 Uiso 1 1 calc R U
H22C H 0.5375 0.3838 0.8247 0.031 Uiso 1 1 calc R U
C23 C 0.72261(16) 0.79475(4) 0.42058(10) 0.0153(2) Uani 1 1 d . .
C24 C 0.68834(17) 0.82797(4) 0.49812(10) 0.0175(2) Uani 1 1 d . .
H24 H 0.6111 0.8183 0.5443 0.021 Uiso 1 1 calc R U
C25 C 0.76478(18) 0.87455(5) 0.50883(11) 0.0194(2) Uani 1 1 d . .
H25 H 0.7377 0.8970 0.5609 0.023 Uiso 1 1 calc R U
C26 C 0.88118(18) 0.88877(5) 0.44372(11) 0.0202(3) Uani 1 1 d . .
C27 C 0.92092(19) 0.85633(5) 0.36775(12) 0.0220(3) Uani 1 1 d . .
H27 H 1.0018 0.8658 0.3236 0.026 Uiso 1 1 calc R U
C28 C 0.84028(18) 0.80947(5) 0.35686(11) 0.0191(2) Uani 1 1 d . .
H28 H 0.8668 0.7871 0.3044 0.023 Uiso 1 1 calc R U
C29 C 1.0371(2) 0.95565(5) 0.38341(14) 0.0312(3) Uani 1 1 d . .
H29A H 1.0758 0.9896 0.4043 0.047 Uiso 1 1 calc R U
H29B H 0.9468 0.9551 0.3080 0.047 Uiso 1 1 calc R U
H29C H 1.1493 0.9360 0.3837 0.047 Uiso 1 1 calc R U

loop_
_atom_site_aniso_label
_atom_site_aniso_U_11
_atom_site_aniso_U_22
_atom_site_aniso_U_33
_atom_site_aniso_U_23
_atom_site_aniso_U_13
_atom_site_aniso_U_12
S1 0.01851(15) 0.01992(15) 0.01596(15) 0.00643(11) 0.00219(11) -0.00282(11)
O1 0.0264(5) 0.0250(5) 0.0299(5) 0.0136(4) 0.0002(4) 0.0016(4)
O2 0.0273(5) 0.0342(5) 0.0173(4) 0.0036(4) 0.0079(4) -0.0056(4)
O3 0.0190(4) 0.0131(4) 0.0145(4) -0.0017(3) 0.0053(3) 0.0017(3)
O4 0.0292(5) 0.0155(4) 0.0150(4) 0.0028(3) 0.0095(4) -0.0003(4)
O5 0.0243(5) 0.0156(4) 0.0366(6) 0.0013(4) 0.0042(4) -0.0074(4)
C1 0.0170(6) 0.0217(6) 0.0165(6) 0.0020(5) 0.0013(5) -0.0043(5)
C2 0.0127(5) 0.0140(5) 0.0167(6) -0.0001(4) 0.0042(4) -0.0003(4)
C3 0.0146(5) 0.0113(5) 0.0133(5) 0.0008(4) 0.0037(4) -0.0006(4)
C4 0.0163(5) 0.0104(5) 0.0128(5) -0.0008(4) 0.0035(4) 0.0007(4)
C5 0.0152(5) 0.0123(5) 0.0166(6) -0.0001(4) 0.0023(4) -0.0005(4)
C6 0.0154(5) 0.0118(5) 0.0168(6) -0.0003(4) 0.0043(4) -0.0009(4)
C7 0.0153(5) 0.0123(5) 0.0152(5) 0.0018(4) 0.0030(4) -0.0002(4)
C8 0.0118(5) 0.0151(5) 0.0186(6) 0.0012(4) 0.0047(4) -0.0006(4)
C9 0.0171(6) 0.0227(6) 0.0216(6) -0.0030(5) 0.0056(5) -0.0039(5)
C10 0.0169(6) 0.0196(6) 0.0367(8) -0.0064(5) 0.0073(5) -0.0047(5)
C11 0.0178(6) 0.0173(6) 0.0424(8) 0.0060(5) 0.0130(6) -0.0006(5)
C12 0.0207(6) 0.0246(6) 0.0265(7) 0.0080(5) 0.0108(5) 0.0017(5)
C13 0.0160(6) 0.0188(6) 0.0194(6) 0.0014(5) 0.0065(5) 0.0006(4)
C14 0.0159(5) 0.0150(5) 0.0123(5) -0.0001(4) 0.0023(4) 0.0000(4)
C15 0.0157(5) 0.0154(5) 0.0135(5) 0.0006(4) 0.0034(4) -0.0006(4)
C16 0.0135(5) 0.0132(5) 0.0137(5) 0.0008(4) 0.0028(4) -0.0011(4)
C17 0.0183(6) 0.0146(5) 0.0135(5) -0.0008(4) 0.0061(4) -0.0013(4)
C18 0.0180(6) 0.0124(5) 0.0154(5) -0.0004(4) 0.0051(4) -0.0002(4)
C19 0.0151(5) 0.0152(5) 0.0125(5) 0.0019(4) 0.0029(4) -0.0020(4)
C20 0.0191(6) 0.0180(6) 0.0151(5) -0.0020(4) 0.0071(4) -0.0003(5)
C21 0.0187(6) 0.0139(5) 0.0172(6) -0.0012(4) 0.0058(4) 0.0013(4)
C22 0.0286(7) 0.0151(6) 0.0182(6) 0.0034(5) 0.0064(5) -0.0003(5)
C23 0.0140(5) 0.0132(5) 0.0170(6) 0.0016(4) 0.0018(4) -0.0004(4)
C24 0.0171(6) 0.0157(6) 0.0187(6) 0.0014(4) 0.0035(5) -0.0002(4)
C25 0.0188(6) 0.0155(6) 0.0210(6) -0.0009(5) 0.0009(5) 0.0002(5)
C26 0.0153(6) 0.0147(6) 0.0258(7) 0.0029(5) -0.0018(5) -0.0027(4)
C27 0.0183(6) 0.0222(6) 0.0257(7) 0.0042(5) 0.0065(5) -0.0047(5)
C28 0.0187(6) 0.0192(6) 0.0201(6) -0.0004(5) 0.0066(5) -0.0019(5)
C29 0.0273(7) 0.0226(7) 0.0390(8) 0.0096(6) 0.0018(6) -0.0103(6)

loop_
_atom_type_symbol
_atom_type_description
_atom_type_scat_dispersion_real
_atom_type_scat_dispersion_imag
_atom_type_scat_source
C C 0.0033 0.0016 'International Tables Vol C Tables 4.2.6.8 and 6.1.1.4'
H H 0.0000 0.0000 'International Tables Vol C Tables 4.2.6.8 and 6.1.1.4'
O O 0.0106 0.0060 'International Tables Vol C Tables 4.2.6.8 and 6.1.1.4'
S S 0.1246 0.1234 'International Tables Vol C Tables 4.2.6.8 and 6.1.1.4'

loop_
_geom_angle_atom_site_label_1
_geom_angle_atom_site_label_2
_geom_angle_atom_site_label_3
_geom_angle
O2 S1 O1 116.12(6)
O2 S1 C1 110.45(6)
O1 S1 C1 110.89(6)
O2 S1 C7 112.14(6)
O1 S1 C7 110.08(6)
C1 S1 C7 95.24(6)
C19 O4 C22 116.85(9)
C26 O5 C29 117.35(12)
C2 C1 S1 113.11(10)
C1 C2 C8 123.35(11)
C1 C2 C3 115.57(11)
C8 C2 C3 121.08(10)
C2 C3 C7 109.12(9)
C2 C3 C4 116.02(9)
C7 C3 C4 104.30(9)
O3 C4 C14 112.33(9)
O3 C4 C5 109.95(9)
C14 C4 C5 112.92(10)
O3 C4 C3 105.17(9)
C14 C4 C3 114.35(10)
C5 C4 C3 101.35(9)
C4 C5 C6 103.44(9)
C23 C6 C5 115.78(10)
C23 C6 C7 113.68(10)
C5 C6 C7 101.72(9)
C3 C7 C6 107.74(9)
C3 C7 S1 106.17(8)
C6 C7 S1 114.79(8)
C9 C8 C13 118.47(11)
C9 C8 C2 120.00(11)
C13 C8 C2 121.53(11)
C10 C9 C8 121.15(13)
C11 C10 C9 119.92(13)
C10 C11 C12 119.82(12)
C11 C12 C13 120.55(13)
C12 C13 C8 120.08(12)
C15 C14 C4 123.14(11)
C14 C15 C16 128.65(11)
C17 C16 C21 117.39(11)
C17 C16 C15 118.31(10)
C21 C16 C15 124.29(11)
C18 C17 C16 122.37(11)
C19 C18 C17 118.92(11)
O4 C19 C18 123.98(11)
O4 C19 C20 115.94(10)
C18 C19 C20 120.08(11)
C21 C20 C19 120.29(11)
C20 C21 C16 120.94(11)
C28 C23 C24 118.03(11)
C28 C23 C6 120.93(11)
C24 C23 C6 121.01(11)
C25 C24 C23 121.00(12)
C24 C25 C26 120.14(12)
O5 C26 C27 124.91(12)
O5 C26 C25 114.89(12)
C27 C26 C25 120.20(12)
C26 C27 C28 118.94(12)
C23 C28 C27 121.66(12)
C4 O3 H3O 108.1(13)
C2 C1 H1 123.4
S1 C1 H1 123.4
C2 C3 H3 109.1
C7 C3 H3 109.1
C4 C3 H3 109.1
C4 C5 H5A 111.1
C6 C5 H5A 111.1
C4 C5 H5B 111.1
C6 C5 H5B 111.1
H5A C5 H5B 109.0
C23 C6 H6 108.4
C5 C6 H6 108.4
C7 C6 H6 108.4
C3 C7 H7 109.3
C6 C7 H7 109.3
S1 C7 H7 109.3
C10 C9 H9 119.4
C8 C9 H9 119.4
C11 C10 H10 120.0
C9 C10 H10 120.0
C10 C11 H11 120.1
C12 C11 H11 120.1
C11 C12 H12 119.7
C13 C12 H12 119.7
C12 C13 H13 120.0
C8 C13 H13 120.0
C15 C14 H14 118.4
C4 C14 H14 118.4
C14 C15 H15 115.7
C16 C15 H15 115.7
C18 C17 H17 118.8
C16 C17 H17 118.8
C19 C18 H18 120.5
C17 C18 H18 120.5
C21 C20 H20 119.9
C19 C20 H20 119.9
C20 C21 H21 119.5
C16 C21 H21 119.5
O4 C22 H22A 109.5
O4 C22 H22B 109.5
H22A C22 H22B 109.5
O4 C22 H22C 109.5
H22A C22 H22C 109.5
H22B C22 H22C 109.5
C25 C24 H24 119.5
C23 C24 H24 119.5
C24 C25 H25 119.9
C26 C25 H25 119.9
C26 C27 H27 120.5
C28 C27 H27 120.5
C23 C28 H28 119.2
C27 C28 H28 119.2
O5 C29 H29A 109.5
O5 C29 H29B 109.5
H29A C29 H29B 109.5
O5 C29 H29C 109.5
H29A C29 H29C 109.5
H29B C29 H29C 109.5

loop_
_geom_bond_atom_site_label_1
_geom_bond_atom_site_label_2
_geom_bond_distance
S1 O2 1.4413(10)
S1 O1 1.4417(10)
S1 C1 1.7326(13)
S1 C7 1.7937(12)
O3 C4 1.4255(14)
O4 C19 1.3640(14)
O4 C22 1.4254(15)
O5 C26 1.3669(15)
O5 C29 1.4202(18)
C1 C2 1.3303(17)
C2 C8 1.4733(16)
C2 C3 1.5105(16)
C3 C7 1.5438(16)
C3 C4 1.5542(16)
C4 C14 1.5007(16)
C4 C5 1.5312(16)
C5 C6 1.5337(16)
C6 C23 1.5046(16)
C6 C7 1.5443(16)
C8 C9 1.3941(17)
C8 C13 1.3949(17)
C9 C10 1.3805(18)
C10 C11 1.378(2)
C11 C12 1.384(2)
C12 C13 1.3864(18)
C14 C15 1.3251(16)
C15 C16 1.4620(16)
C16 C17 1.3913(16)
C16 C21 1.4005(16)
C17 C18 1.3856(16)
C18 C19 1.3815(16)
C19 C20 1.3918(17)
C20 C21 1.3767(17)
C23 C28 1.3850(17)
C23 C24 1.3937(17)
C24 C25 1.3773(17)
C25 C26 1.3869(19)
C26 C27 1.3812(19)
C27 C28 1.3962(17)
O3 H3O 0.83(2)
C1 H1 0.9500
C3 H3 1.0000
C5 H5A 0.9900
C5 H5B 0.9900
C6 H6 1.0000
C7 H7 1.0000
C9 H9 0.9500
C10 H10 0.9500
C11 H11 0.9500
C12 H12 0.9500
C13 H13 0.9500
C14 H14 0.9500
C15 H15 0.9500
C17 H17 0.9500
C18 H18 0.9500
C20 H20 0.9500
C21 H21 0.9500
C22 H22A 0.9800
C22 H22B 0.9800
C22 H22C 0.9800
C24 H24 0.9500
C25 H25 0.9500
C27 H27 0.9500
C28 H28 0.9500
C29 H29A 0.9800
C29 H29B 0.9800
C29 H29C 0.9800

loop_
_geom_torsion_atom_site_label_1
_geom_torsion_atom_site_label_2
_geom_torsion_atom_site_label_3
_geom_torsion_atom_site_label_4
_geom_torsion
O2 S1 C1 C2 109.75(10)
O1 S1 C1 C2 -120.07(10)
C7 S1 C1 C2 -6.24(11)
S1 C1 C2 C8 -178.05(9)
S1 C1 C2 C3 1.80(15)
C1 C2 C3 C7 4.61(14)
C8 C2 C3 C7 -175.53(10)
C1 C2 C3 C4 -112.79(12)
C8 C2 C3 C4 67.07(14)
C2 C3 C4 O3 37.84(13)
C7 C3 C4 O3 -82.20(10)
C2 C3 C4 C14 -85.86(12)
C7 C3 C4 C14 154.11(10)
C2 C3 C4 C5 152.35(10)
C7 C3 C4 C5 32.32(11)
O3 C4 C5 C6 64.55(11)
C14 C4 C5 C6 -169.14(9)
C3 C4 C5 C6 -46.36(11)
C4 C5 C6 C23 165.24(10)
C4 C5 C6 C7 41.47(11)
C2 C3 C7 C6 -131.82(10)
C4 C3 C7 C6 -7.24(12)
C2 C3 C7 S1 -8.37(11)
C4 C3 C7 S1 116.20(8)
C23 C6 C7 C3 -145.84(10)
C5 C6 C7 C3 -20.67(12)
C23 C6 C7 S1 96.14(11)
C5 C6 C7 S1 -138.69(8)
O2 S1 C7 C3 -106.31(8)
O1 S1 C7 C3 122.79(8)
C1 S1 C7 C3 8.28(9)
O2 S1 C7 C6 12.60(10)
O1 S1 C7 C6 -118.31(9)
C1 S1 C7 C6 127.19(9)
C1 C2 C8 C9 25.47(18)
C3 C2 C8 C9 -154.38(11)
C1 C2 C8 C13 -154.85(13)
C3 C2 C8 C13 25.31(17)
C13 C8 C9 C10 0.42(19)
C2 C8 C9 C10 -179.88(12)
C8 C9 C10 C11 -0.7(2)
C9 C10 C11 C12 0.5(2)
C10 C11 C12 C13 0.0(2)
C11 C12 C13 C8 -0.23(19)
C9 C8 C13 C12 0.04(18)
C2 C8 C13 C12 -179.65(11)
O3 C4 C14 C15 0.31(16)
C5 C4 C14 C15 -124.72(12)
C3 C4 C14 C15 120.07(13)
C4 C14 C15 C16 179.64(11)
C14 C15 C16 C17 -168.33(12)
C14 C15 C16 C21 12.4(2)
C21 C16 C17 C18 0.56(18)
C15 C16 C17 C18 -178.78(11)
C16 C17 C18 C19 -0.95(18)
C22 O4 C19 C18 4.09(17)
C22 O4 C19 C20 -176.67(11)
C17 C18 C19 O4 179.49(11)
C17 C18 C19 C20 0.28(18)
O4 C19 C20 C21 -178.51(11)
C18 C19 C20 C21 0.77(18)
C19 C20 C21 C16 -1.17(19)
C17 C16 C21 C20 0.51(18)
C15 C16 C21 C20 179.81(11)
C5 C6 C23 C28 119.17(13)
C7 C6 C23 C28 -123.56(12)
C5 C6 C23 C24 -62.46(15)
C7 C6 C23 C24 54.81(15)
C28 C23 C24 C25 1.83(18)
C6 C23 C24 C25 -176.59(11)
C23 C24 C25 C26 -1.40(19)
C29 O5 C26 C27 12.43(19)
C29 O5 C26 C25 -167.80(12)
C24 C25 C26 O5 -179.72(11)
C24 C25 C26 C27 0.06(19)
O5 C26 C27 C28 -179.46(12)
C25 C26 C27 C28 0.78(19)
C24 C23 C28 C27 -0.97(19)
C6 C23 C28 C27 177.45(12)
C26 C27 C28 C23 -0.3(2)
